data_4326239
loop_
_publ_author_name
'Zin-Min Tun'
'Amy J. Heston'
'Matthew J. Panzner'
'Doug A. Medvetz'
'Brian D. Wright'
'Deepa Savant'
'Venkat R. Dudipala'
'Debasish Banerjee'
'Peter L. Rinaldi'
'Wiley J. Youngs'
'Claire A. Tessier'

_publ_section_title
;
 Group 13 Lewis Acid Adducts of [PCl2N]3
;
_journal_name_full 'Inorganic Chemistry'
_journal_page_first 8937
_journal_page_last 8945
_journal_paper_doi 10.1021/ic201075z
_journal_volume 50
_journal_year 2011
_chemical_formula_moiety 'Al Cl9 N3 P3'
_chemical_formula_sum 'Al Cl9 N3 P3'
_chemical_formula_weight 480.97
_chemical_name_systematic
; 

 ? 

;
_space_group_IT_number 31
_symmetry_cell_setting orthorhombic
_symmetry_space_group_name_Hall 'P 2ac -2'
_symmetry_space_group_name_H-M 'P m n 21'
_atom_sites_solution_primary direct
_atom_sites_solution_secondary difmap
_audit_creation_method SHELXL-97
_cell_angle_alpha 90.00
_cell_angle_beta 90.00
_cell_angle_gamma 90.00
_cell_formula_units_Z 4
_cell_length_a 11.992(2)
_cell_length_b 11.713(2)
_cell_length_c 10.7730(19)
_cell_measurement_reflns_used 7120
_cell_measurement_temperature 100(2)
_cell_measurement_theta_max 27.98
_cell_measurement_theta_min 2.43
_cell_volume 1513.2(4)
_computing_cell_refinement 'Bruker SMART'
_computing_data_collection 'Bruker SMART'
_computing_data_reduction 'Bruker SAINT'
_computing_molecular_graphics 'Bruker SHELXTL'
_computing_publication_material 'Bruker SHELXTL'
_computing_structure_refinement 'SHELXL-97 (Sheldrick, 2008)'
_computing_structure_solution 'SHELXS-97 (Sheldrick, 2008)'
_diffrn_ambient_temperature 100(2)
_diffrn_measured_fraction_theta_full 1.000
_diffrn_measured_fraction_theta_max 1.000
_diffrn_measurement_device_type 'CCD area detector'
_diffrn_measurement_method 'phi and omega scans'
_diffrn_radiation_monochromator graphite
_diffrn_radiation_source 'fine-focus sealed tube'
_diffrn_radiation_type MoK\a
_diffrn_radiation_wavelength 0.71073
_diffrn_reflns_av_R_equivalents 0.0254
_diffrn_reflns_av_sigmaI/netI 0.0244
_diffrn_reflns_limit_h_max 14
_diffrn_reflns_limit_h_min -14
_diffrn_reflns_limit_k_max 14
_diffrn_reflns_limit_k_min -14
_diffrn_reflns_limit_l_max 13
_diffrn_reflns_limit_l_min -13
_diffrn_reflns_number 11722
_diffrn_reflns_theta_full 26.30
_diffrn_reflns_theta_max 26.30
_diffrn_reflns_theta_min 1.74
_exptl_absorpt_coefficient_mu 2.014
_exptl_absorpt_correction_T_max 0.923
_exptl_absorpt_correction_T_min 0.733
_exptl_absorpt_correction_type multi-scan
_exptl_absorpt_process_details SADABS
_exptl_crystal_colour colorless
_exptl_crystal_density_diffrn 2.111
_exptl_crystal_description plate
_exptl_crystal_F_000 928
_exptl_crystal_size_max 0.27
_exptl_crystal_size_mid 0.10
_exptl_crystal_size_min 0.04
_refine_diff_density_max 0.348
_refine_diff_density_min -0.222
_refine_diff_density_rms 0.068
_refine_ls_abs_structure_details 'Flack H D (1983), Acta Cryst. A39, 876-881'
_refine_ls_abs_structure_Flack 0.15(6)
_refine_ls_extinction_method none
_refine_ls_goodness_of_fit_ref 1.103
_refine_ls_hydrogen_treatment none
_refine_ls_matrix_type full
_refine_ls_number_parameters 163
_refine_ls_number_reflns 3207
_refine_ls_number_restraints 1
_refine_ls_restrained_S_all 1.103
_refine_ls_R_factor_all 0.0208
_refine_ls_R_factor_gt 0.0203
_refine_ls_shift/su_max 0.001
_refine_ls_shift/su_mean 0.000
_refine_ls_structure_factor_coef Fsqd
_refine_ls_weighting_details 'calc w=1/[\s^2^(Fo^2^)+(0.0273P)^2^+0.1934P] where P=(Fo^2^+2Fc^2^)/3'
_refine_ls_weighting_scheme calc
_refine_ls_wR_factor_gt 0.0490
_refine_ls_wR_factor_ref 0.0492
_reflns_number_gt 3161
_reflns_number_total 3207
_reflns_threshold_expression >2sigma(I)
_cod_data_source_file ic201075z_si_002_2.cif
_cod_data_source_block '[PCl2N]3.AlCl3'
_cod_original_cell_volume 1513.3(5)
_cod_database_code 4326239

loop_
_symmetry_equiv_pos_as_xyz
'x, y, z'
'-x+1/2, -y, z+1/2'
'x+1/2, -y, z+1/2'
'-x, y, z'

loop_
_atom_site_label
_atom_site_type_symbol
_atom_site_fract_x
_atom_site_fract_y
_atom_site_fract_z
_atom_site_U_iso_or_equiv
_atom_site_adp_type
_atom_site_occupancy
_atom_site_symmetry_multiplicity
_atom_site_calc_flag
_atom_site_refinement_flags
Cl1 Cl 0.0000 0.13259(7) 0.65321(8) 0.0340(2) Uani 1 2 d S
Cl2 Cl 0.0000 0.32837(7) 0.46128(8) 0.02614(18) Uani 1 2 d S
Cl3 Cl 0.18294(5) -0.12268(5) 0.38127(6) 0.02597(14) Uani 1 1 d .
Cl4 Cl 0.22408(5) 0.06735(5) 0.18384(6) 0.02646(13) Uani 1 1 d .
Cl5 Cl 0.0000 0.03566(8) -0.05372(8) 0.0330(2) Uani 1 2 d S
Cl6 Cl 0.14422(5) -0.19900(5) 0.07439(6) 0.02712(13) Uani 1 1 d .
Cl7 Cl 0.17887(5) 0.39528(5) 0.73994(5) 0.02239(13) Uani 1 1 d .
Cl8 Cl 0.22678(4) 0.64886(5) 0.80993(6) 0.02200(13) Uani 1 1 d .
Cl9 Cl 0.0000 0.30197(8) 1.08934(10) 0.0400(2) Uani 1 2 d S
Cl10 Cl 0.0000 0.54139(7) 1.21064(7) 0.02344(18) Uani 1 2 d S
Cl11 Cl 0.0000 0.82787(6) 0.66802(8) 0.02067(17) Uani 1 2 d S
Cl12 Cl 0.14232(5) 0.60847(5) 0.50945(5) 0.02473(13) Uani 1 1 d .
P1 P 0.0000 0.15988(7) 0.47254(8) 0.01719(17) Uani 1 2 d S
P2 P 0.11789(5) 0.01834(5) 0.31171(6) 0.01629(12) Uani 1 1 d .
P3 P 0.11762(5) 0.52615(5) 0.83469(5) 0.01489(12) Uani 1 1 d .
P4 P 0.0000 0.46735(7) 1.04691(8) 0.01732(18) Uani 1 2 d S
Al1 Al 0.0000 -0.09628(8) 0.07983(9) 0.0181(2) Uani 1 2 d S
Al2 Al 0.0000 0.65519(8) 0.61247(9) 0.01430(19) Uani 1 2 d S
N1 N 0.0000 -0.0153(2) 0.2415(3) 0.0156(5) Uani 1 2 d S
N2 N 0.11080(16) 0.11235(19) 0.4141(2) 0.0274(5) Uani 1 1 d .
N3 N 0.0000 0.5658(2) 0.7673(2) 0.0145(5) Uani 1 2 d S
N4 N 0.11093(16) 0.49652(18) 0.97564(19) 0.0228(4) Uani 1 1 d .

loop_
_atom_site_aniso_label
_atom_site_aniso_U_11
_atom_site_aniso_U_22
_atom_site_aniso_U_33
_atom_site_aniso_U_23
_atom_site_aniso_U_13
_atom_site_aniso_U_12
Cl1 0.0679(7) 0.0201(4) 0.0141(4) 0.0005(3) 0.000 0.000
Cl2 0.0408(5) 0.0188(4) 0.0188(4) 0.0010(3) 0.000 0.000
Cl3 0.0268(3) 0.0289(3) 0.0222(3) 0.0029(2) -0.0048(2) 0.0074(2)
Cl4 0.0227(3) 0.0268(3) 0.0298(3) -0.0010(3) 0.0093(2) -0.0072(2)
Cl5 0.0609(6) 0.0248(4) 0.0135(4) 0.0028(3) 0.000 0.000
Cl6 0.0291(3) 0.0250(3) 0.0272(3) -0.0079(2) 0.0068(3) 0.0046(2)
Cl7 0.0241(3) 0.0203(3) 0.0228(3) -0.0046(2) -0.0029(2) 0.0073(2)
Cl8 0.0166(3) 0.0243(3) 0.0251(3) -0.0041(2) 0.0008(2) -0.0054(2)
Cl9 0.0703(7) 0.0169(4) 0.0327(5) 0.0046(4) 0.000 0.000
Cl10 0.0315(4) 0.0244(4) 0.0145(4) -0.0004(3) 0.000 0.000
Cl11 0.0200(4) 0.0138(3) 0.0282(4) -0.0020(3) 0.000 0.000
Cl12 0.0273(3) 0.0266(3) 0.0203(3) 0.0025(2) 0.0091(2) 0.0073(2)
P1 0.0216(4) 0.0180(4) 0.0120(4) -0.0043(3) 0.000 0.000
P2 0.0147(3) 0.0189(3) 0.0153(3) -0.0038(2) 0.0002(2) 0.0003(2)
P3 0.0132(2) 0.0171(3) 0.0144(3) -0.0013(2) -0.0004(2) 0.0007(2)
P4 0.0211(4) 0.0168(4) 0.0141(4) 0.0013(3) 0.000 0.000
Al1 0.0256(5) 0.0166(5) 0.0121(4) -0.0026(4) 0.000 0.000
Al2 0.0159(4) 0.0139(4) 0.0131(4) 0.0001(3) 0.000 0.000
N1 0.0153(13) 0.0171(13) 0.0145(13) -0.0031(11) 0.000 0.000
N2 0.0184(10) 0.0340(13) 0.0297(12) -0.0185(10) -0.0051(9) 0.0010(9)
N3 0.0123(12) 0.0172(13) 0.0140(13) 0.0006(10) 0.000 0.000
N4 0.0154(9) 0.0341(11) 0.0189(11) 0.0042(9) -0.0031(8) 0.0051(9)

loop_
_atom_type_symbol
_atom_type_description
_atom_type_scat_dispersion_real
_atom_type_scat_dispersion_imag
_atom_type_scat_source
N N 0.0061 0.0033 'International Tables Vol C Tables 4.2.6.8 and 6.1.1.4'
Al Al 0.0645 0.0514 'International Tables Vol C Tables 4.2.6.8 and 6.1.1.4'
P P 0.1023 0.0942 'International Tables Vol C Tables 4.2.6.8 and 6.1.1.4'
Cl Cl 0.1484 0.1585 'International Tables Vol C Tables 4.2.6.8 and 6.1.1.4'

loop_
_geom_angle_atom_site_label_1
_geom_angle_atom_site_label_2
_geom_angle_atom_site_label_3
_geom_angle
_geom_angle_site_symmetry_1
_geom_angle_site_symmetry_3
N2 P1 N2 115.40(15) 4 .
N2 P1 Cl1 109.72(9) 4 .
N2 P1 Cl1 109.72(9) . .
N2 P1 Cl2 109.20(9) 4 .
N2 P1 Cl2 109.20(9) . .
Cl1 P1 Cl2 102.84(5) . .
N2 P2 N1 116.48(11) . .
N2 P2 Cl4 108.98(9) . .
N1 P2 Cl4 107.69(9) . .
N2 P2 Cl3 110.08(9) . .
N1 P2 Cl3 108.19(10) . .
Cl4 P2 Cl3 104.76(4) . .
N4 P3 N3 116.49(11) . .
N4 P3 Cl8 109.25(9) . .
N3 P3 Cl8 107.70(9) . .
N4 P3 Cl7 110.38(8) . .
N3 P3 Cl7 107.89(10) . .
Cl8 P3 Cl7 104.43(4) . .
N4 P4 N4 115.44(15) . 4
N4 P4 Cl10 110.00(9) . .
N4 P4 Cl10 110.01(8) 4 .
N4 P4 Cl9 108.87(8) . .
N4 P4 Cl9 108.87(8) 4 .
Cl10 P4 Cl9 102.91(5) . .
N1 Al1 Cl6 107.30(5) . 4
N1 Al1 Cl6 107.30(5) . .
Cl6 Al1 Cl6 110.29(5) 4 .
N1 Al1 Cl5 104.39(9) . .
Cl6 Al1 Cl5 113.51(4) 4 .
Cl6 Al1 Cl5 113.51(4) . .
N3 Al2 Cl12 107.93(5) . 4
N3 Al2 Cl12 107.93(5) . .
Cl12 Al2 Cl12 108.11(6) 4 .
N3 Al2 Cl11 105.64(9) . .
Cl12 Al2 Cl11 113.47(3) 4 .
Cl12 Al2 Cl11 113.47(3) . .
P2 N1 P2 117.76(16) . 4
P2 N1 Al1 121.11(8) . .
P2 N1 Al1 121.12(8) 4 .
P2 N2 P1 125.35(13) . .
P3 N3 P3 117.18(16) . 4
P3 N3 Al2 121.41(8) . .
P3 N3 Al2 121.41(8) 4 .
P3 N4 P4 124.53(13) . .

loop_
_geom_bond_atom_site_label_1
_geom_bond_atom_site_label_2
_geom_bond_distance
_geom_bond_site_symmetry_2
Cl1 P1 1.9725(12) .
Cl2 P1 1.9773(13) .
Cl3 P2 1.9745(9) .
Cl4 P2 1.9619(9) .
Cl5 Al1 2.1115(14) .
Cl6 Al1 2.1077(8) .
Cl7 P3 1.9827(8) .
Cl8 P3 1.9624(8) .
Cl9 P4 1.9904(13) .
Cl10 P4 1.9655(12) .
Cl11 Al2 2.1093(13) .
Cl12 Al2 2.1082(8) .
P1 N2 1.572(2) 4
P1 N2 1.572(2) .
P2 N2 1.561(2) .
P2 N1 1.6515(15) .
P3 N4 1.560(2) .
P3 N3 1.6527(14) .
P4 N4 1.574(2) .
P4 N4 1.574(2) 4
Al1 N1 1.983(3) .
Al1 Cl6 2.1076(8) 4
Al2 N3 1.970(3) .
Al2 Cl12 2.1081(8) 4
N1 P2 1.6515(15) 4
N3 P3 1.6527(14) 4
